data_2233847
loop_
_publ_author_name
'Pervez, Humayun'
'Manzoor, Nazia'
'Yaqub, Muhammad'
'Tahir, M. Nawaz'

_publ_section_title
;
 (<i>Z</i>)-4-(3-Fluorophenyl)-1-(5-nitro-2-oxoindolin-3-ylidene)thiosemicarbazide
;
_journal_coeditor_code HB6630
_journal_issue 3
_journal_name_full 'Acta Crystallographica Section E'
_journal_page_first o670
_journal_paper_doi 10.1107/S1600536812005053
_journal_volume 68
_journal_year 2012
_chemical_formula_iupac 'C15 H10 F N5 O3 S'
_chemical_formula_moiety 'C15 H10 F N5 O3 S'
_chemical_formula_sum 'C15 H10 F N5 O3 S'
_chemical_formula_weight 359.34
_chemical_name_systematic
;
(<i>Z</i>)-4-(3-Fluorophenyl)-1-(5-nitro-2-oxoindolin-3-
ylidene)thiosemicarbazide
;
_space_group_IT_number 61
_symmetry_cell_setting orthorhombic
_symmetry_space_group_name_Hall '-P 2ac 2ab'
_symmetry_space_group_name_H-M 'P b c a'
_atom_sites_solution_hydrogens geom
_atom_sites_solution_primary direct
_atom_sites_solution_secondary difmap
_audit_creation_method SHELXL-97
_cell_angle_alpha 90
_cell_angle_beta 90
_cell_angle_gamma 90
_cell_formula_units_Z 8
_cell_length_a 18.2485(5)
_cell_length_b 8.8043(2)
_cell_length_c 18.6913(5)
_cell_measurement_reflns_used 3101
_cell_measurement_temperature 296(2)
_cell_measurement_theta_max 28.31
_cell_measurement_theta_min 2.18
_cell_volume 3003.04(13)
_computing_cell_refinement 'SAINT (Bruker, 2007)'
_computing_data_collection 'APEX2 (Bruker, 2007)'
_computing_data_reduction 'SAINT (Bruker, 2007)'
_computing_molecular_graphics 'ORTEP-3 for Windows (Farrugia, 1997) and PLATON (Spek, 2009)'
_computing_publication_material
;
WinGX (Farrugia, 1999) and PLATON (Spek, 2009)
;
_computing_structure_refinement 'SHELXL97 (Sheldrick, 2008)'
_computing_structure_solution 'SHELXS97 (Sheldrick, 2008)'
_diffrn_ambient_temperature 296(2)
_diffrn_detector_area_resol_mean 7.50
_diffrn_measured_fraction_theta_full 0.998
_diffrn_measured_fraction_theta_max 0.998
_diffrn_measurement_device_type 'Bruker Kappa APEXII CCD'
_diffrn_measurement_method \w
_diffrn_radiation_monochromator graphite
_diffrn_radiation_source 'fine-focus sealed tube'
_diffrn_radiation_type MoK\a
_diffrn_radiation_wavelength 0.71073
_diffrn_reflns_av_R_equivalents 0.0269
_diffrn_reflns_av_sigmaI/netI 0.0112
_diffrn_reflns_limit_h_max 21
_diffrn_reflns_limit_h_min -24
_diffrn_reflns_limit_k_max 11
_diffrn_reflns_limit_k_min -8
_diffrn_reflns_limit_l_max 24
_diffrn_reflns_limit_l_min -24
_diffrn_reflns_number 53231
_diffrn_reflns_theta_full 28.31
_diffrn_reflns_theta_max 28.31
_diffrn_reflns_theta_min 2.18
_diffrn_standards_number 0
_exptl_absorpt_coefficient_mu 0.255
_exptl_absorpt_correction_T_max 0.966
_exptl_absorpt_correction_T_min 0.957
_exptl_absorpt_correction_type multi-scan
_exptl_absorpt_process_details '(SADABS; Bruker, 2005)'
_exptl_crystal_colour orange
_exptl_crystal_density_diffrn 1.590
_exptl_crystal_density_method 'not measured'
_exptl_crystal_description prism
_exptl_crystal_F_000 1472
_exptl_crystal_size_max 0.30
_exptl_crystal_size_mid 0.25
_exptl_crystal_size_min 0.20
_refine_diff_density_max 0.188
_refine_diff_density_min -0.280
_refine_ls_goodness_of_fit_ref 1.058
_refine_ls_hydrogen_treatment constr
_refine_ls_matrix_type full
_refine_ls_number_parameters 226
_refine_ls_number_reflns 3728
_refine_ls_number_restraints 0
_refine_ls_restrained_S_all 1.058
_refine_ls_R_factor_all 0.0466
_refine_ls_R_factor_gt 0.0373
_refine_ls_shift/su_max 0.000
_refine_ls_shift/su_mean 0.000
_refine_ls_structure_factor_coef Fsqd
_refine_ls_weighting_details 'calc w=1/[\s^2^(Fo^2^)+(0.0450P)^2^+1.1466P] where P=(Fo^2^+2Fc^2^)/3'
_refine_ls_weighting_scheme calc
_refine_ls_wR_factor_gt 0.0921
_refine_ls_wR_factor_ref 0.1018
_reflns_number_gt 3101
_reflns_number_total 3728
_reflns_threshold_expression I>2\s(I)
_cod_data_source_file hb6630.cif
_cod_data_source_block I
_cod_database_code 2233847
_cod_database_fobs_code 2233847

loop_
_symmetry_equiv_pos_site_id
_symmetry_equiv_pos_as_xyz
1 x,y,z
2 1/2-x,-y,1/2+z
3 1/2+x,1/2-y,-z
4 -x,1/2+y,1/2-z
5 -x,-y,-z
6 1/2+x,y,1/2-z
7 1/2-x,1/2+y,z
8 x,1/2-y,1/2+z

loop_
_atom_site_aniso_label
_atom_site_aniso_U_11
_atom_site_aniso_U_22
_atom_site_aniso_U_33
_atom_site_aniso_U_12
_atom_site_aniso_U_13
_atom_site_aniso_U_23
S1 0.0420(2) 0.0503(2) 0.0480(2) -0.0007(2) -0.0056(2) 0.0107(2)
F1 0.0892(9) 0.0919(9) 0.1234(12) 0.0074(8) 0.0314(9) 0.0678(9)
O1 0.0316(5) 0.0552(7) 0.0604(7) 0.0046(5) -0.0063(5) 0.0088(5)
O2 0.0683(9) 0.0887(10) 0.0707(9) 0.0296(8) -0.0231(7) 0.0079(8)
O3 0.0348(6) 0.1214(14) 0.0871(10) 0.0002(7) -0.0130(7) 0.0148(10)
N1 0.0375(6) 0.0419(7) 0.0469(7) 0.0005(5) 0.0005(5) 0.0107(5)
N2 0.0337(6) 0.0396(6) 0.0432(6) -0.0012(5) -0.0009(5) 0.0070(5)
N3 0.0362(6) 0.0333(6) 0.0389(6) 0.0002(5) -0.0010(5) 0.0017(5)
N4 0.0283(5) 0.0390(6) 0.0464(6) -0.0019(5) 0.0049(5) 0.0012(5)
N5 0.0425(7) 0.0670(9) 0.0498(7) 0.0149(7) -0.0125(6) -0.0093(7)
C1 0.0388(7) 0.0389(7) 0.0424(7) -0.0022(6) 0.0064(6) -0.0028(6)
C2 0.0431(8) 0.0528(10) 0.0647(10) 0.0002(7) 0.0091(8) 0.0175(8)
C3 0.0615(11) 0.0509(10) 0.0677(11) -0.0007(8) 0.0196(9) 0.0155(8)
C4 0.0591(10) 0.0562(10) 0.0672(11) -0.0165(9) 0.0247(9) -0.0065(9)
C5 0.0416(9) 0.0712(12) 0.0670(11) -0.0132(8) 0.0075(8) -0.0133(10)
C6 0.0422(8) 0.0554(10) 0.0504(8) -0.0035(7) -0.0001(7) -0.0041(7)
C7 0.0403(7) 0.0310(6) 0.0376(7) -0.0005(5) 0.0017(5) -0.0013(5)
C8 0.0294(6) 0.0326(6) 0.0368(6) 0.0004(5) -0.0009(5) -0.0013(5)
C9 0.0299(6) 0.0342(7) 0.0432(7) 0.0005(5) 0.0003(5) -0.0024(6)
C10 0.0320(6) 0.0326(6) 0.0362(6) 0.0011(5) 0.0026(5) -0.0045(5)
C11 0.0309(6) 0.0316(6) 0.0347(6) 0.0008(5) 0.0007(5) -0.0020(5)
C12 0.0308(6) 0.0401(7) 0.0387(7) -0.0002(5) -0.0007(5) -0.0031(6)
C13 0.0365(7) 0.0454(8) 0.0388(7) 0.0080(6) -0.0069(6) -0.0068(6)
C14 0.0532(9) 0.0428(8) 0.0375(7) 0.0086(7) -0.0030(6) 0.0023(6)
C15 0.0457(8) 0.0391(7) 0.0389(7) 0.0001(6) 0.0053(6) 0.0023(6)

loop_
_atom_site_type_symbol
_atom_site_label
_atom_site_fract_x
_atom_site_fract_y
_atom_site_fract_z
_atom_site_U_iso_or_equiv
_atom_site_thermal_displace_type
_atom_site_occupancy
_atom_site_disorder_group
S S1 0.23197(2) 0.67952(5) -0.04002(2) 0.04680(10) Uani 1.000 -16
F F1 0.41277(8) 1.02225(17) -0.14952(9) 0.1015(6) Uani 1.000 -16
O O1 0.14958(6) 0.37037(13) 0.13575(6) 0.0491(4) Uani 1.000 -16
O O2 0.50290(8) 0.02530(18) 0.34644(8) 0.0759(5) Uani 1.000 -16
O O3 0.53143(7) 0.1873(2) 0.26498(9) 0.0811(6) Uani 1.000 -16
N N1 0.36565(7) 0.62197(15) 0.01839(7) 0.0421(4) Uani 1.000 -16
N N2 0.26518(6) 0.51166(14) 0.06902(6) 0.0388(3) Uani 1.000 -16
N N3 0.31021(6) 0.43761(13) 0.11392(6) 0.0361(3) Uani 1.000 -16
N N4 0.19541(6) 0.21196(13) 0.22400(7) 0.0379(3) Uani 1.000 -16
N N5 0.48641(8) 0.11444(18) 0.29912(8) 0.0531(4) Uani 1.000 -16
C C1 0.41226(8) 0.72152(17) -0.01991(8) 0.0400(4) Uani 1.000 -16
C C2 0.38746(9) 0.8269(2) -0.06921(10) 0.0535(5) Uani 1.000 -16
C C3 0.43845(11) 0.9188(2) -0.10154(11) 0.0600(6) Uani 1.000 -16
C C4 0.51147(11) 0.9129(2) -0.08870(11) 0.0608(6) Uani 1.000 -16
C C5 0.53538(10) 0.8073(2) -0.03948(10) 0.0599(6) Uani 1.000 -16
C C6 0.48660(9) 0.7113(2) -0.00505(9) 0.0493(5) Uani 1.000 -16
C C7 0.29264(8) 0.60528(15) 0.01605(7) 0.0363(4) Uani 1.000 -16
C C8 0.28008(7) 0.34713(15) 0.15985(7) 0.0329(3) Uani 1.000 -16
C C9 0.20008(7) 0.31556(15) 0.16965(8) 0.0358(4) Uani 1.000 -16
C C10 0.26468(7) 0.17306(15) 0.24998(7) 0.0336(3) Uani 1.000 -16
C C11 0.31818(7) 0.25505(15) 0.21213(7) 0.0324(3) Uani 1.000 -16
C C12 0.39169(7) 0.23766(16) 0.22778(7) 0.0365(4) Uani 1.000 -16
C C13 0.40880(8) 0.13552(17) 0.28157(8) 0.0402(4) Uani 1.000 -16
C C14 0.35672(9) 0.05368(18) 0.31899(8) 0.0445(5) Uani 1.000 -16
C C15 0.28301(8) 0.07168(17) 0.30351(8) 0.0412(4) Uani 1.000 -16
H H1 0.38771 0.56263 0.04792 0.0505 Uiso 1.000 -16
H H2 0.33789 0.83526 -0.08008 0.0643 Uiso 1.000 -16
H H2A 0.21856 0.50064 0.07329 0.0466 Uiso 1.000 -16
H H4 0.54402 0.97735 -0.11205 0.0730 Uiso 1.000 -16
H H4A 0.15495 0.17542 0.24013 0.0455 Uiso 1.000 -16
H H5 0.58513 0.80035 -0.02920 0.0719 Uiso 1.000 -16
H H6 0.50361 0.64038 0.02787 0.0592 Uiso 1.000 -16
H H12 0.42774 0.29165 0.20349 0.0438 Uiso 1.000 -16
H H14 0.37122 -0.01361 0.35464 0.0534 Uiso 1.000 -16
H H15 0.24724 0.01765 0.32818 0.0494 Uiso 1.000 -16

loop_
_atom_type_symbol
_atom_type_description
_atom_type_scat_dispersion_real
_atom_type_scat_dispersion_imag
_atom_type_scat_source
C C 0.0033 0.0016 'International Tables Vol C Tables 4.2.6.8 and 6.1.1.4'
H H 0.0000 0.0000 'International Tables Vol C Tables 4.2.6.8 and 6.1.1.4'
N N 0.0061 0.0033 'International Tables Vol C Tables 4.2.6.8 and 6.1.1.4'
O O 0.0106 0.0060 'International Tables Vol C Tables 4.2.6.8 and 6.1.1.4'
S S 0.1246 0.1234 'International Tables Vol C Tables 4.2.6.8 and 6.1.1.4'

loop_
_geom_angle_atom_site_label_1
_geom_angle_atom_site_label_2
_geom_angle_atom_site_label_3
_geom_angle
_geom_angle_publ_flag
C1 N1 C7 130.41(13) no
N3 N2 C7 121.01(11) no
N2 N3 C8 116.96(11) no
C9 N4 C10 111.43(11) no
O2 N5 O3 123.39(16) no
O2 N5 C13 118.82(14) no
O3 N5 C13 117.79(14) no
C1 N1 H1 115.00 no
C7 N1 H1 115.00 no
N3 N2 H2A 119.00 no
C7 N2 H2A 119.00 no
C9 N4 H4A 124.00 no
C10 N4 H4A 124.00 no
N1 C1 C2 123.74(14) no
N1 C1 C6 116.49(14) no
C2 C1 C6 119.77(14) no
C1 C2 C3 117.81(16) no
F1 C3 C4 118.74(17) no
C2 C3 C4 124.46(18) no
F1 C3 C2 116.80(17) no
C3 C4 C5 117.08(18) no
C4 C5 C6 121.18(17) no
C1 C6 C5 119.70(16) no
S1 C7 N2 116.46(11) no
S1 C7 N1 129.83(11) no
N1 C7 N2 113.71(12) no
C9 C8 C11 106.36(11) no
N3 C8 C9 127.58(12) no
N3 C8 C11 126.06(12) no
O1 C9 C8 126.90(13) no
N4 C9 C8 105.98(11) no
O1 C9 N4 127.11(12) no
C11 C10 C15 121.88(12) no
N4 C10 C11 109.13(11) no
N4 C10 C15 128.99(12) no
C8 C11 C12 132.17(12) no
C8 C11 C10 107.09(11) no
C10 C11 C12 120.74(12) no
C11 C12 C13 116.41(12) no
N5 C13 C12 117.56(13) no
N5 C13 C14 119.02(14) no
C12 C13 C14 123.42(14) no
C13 C14 C15 120.15(14) no
C10 C15 C14 117.40(13) no
C1 C2 H2 121.00 no
C3 C2 H2 121.00 no
C3 C4 H4 121.00 no
C5 C4 H4 121.00 no
C4 C5 H5 119.00 no
C6 C5 H5 119.00 no
C1 C6 H6 120.00 no
C5 C6 H6 120.00 no
C11 C12 H12 122.00 no
C13 C12 H12 122.00 no
C13 C14 H14 120.00 no
C15 C14 H14 120.00 no
C10 C15 H15 121.00 no
C14 C15 H15 121.00 no

loop_
_geom_bond_atom_site_label_1
_geom_bond_atom_site_label_2
_geom_bond_distance
_geom_bond_publ_flag
S1 C7 1.6587(14) no
F1 C3 1.361(2) no
O1 C9 1.2180(17) no
O2 N5 1.220(2) no
O3 N5 1.222(2) no
N1 C1 1.416(2) no
N1 C7 1.3411(19) no
N2 N3 1.3434(16) no
N2 C7 1.3823(18) no
N3 C8 1.2938(17) no
N4 C9 1.3679(19) no
N4 C10 1.3968(17) no
N5 C13 1.466(2) no
N1 H1 0.8600 no
N2 H2A 0.8600 no
N4 H4A 0.8600 no
C1 C6 1.388(2) no
C1 C2 1.384(2) no
C2 C3 1.373(3) no
C3 C4 1.355(3) no
C4 C5 1.379(3) no
C5 C6 1.386(2) no
C8 C9 1.4974(18) no
C8 C11 1.4476(18) no
C10 C15 1.382(2) no
C10 C11 1.4053(18) no
C11 C12 1.3815(18) no
C12 C13 1.385(2) no
C13 C14 1.383(2) no
C14 C15 1.385(2) no
C2 H2 0.9300 no
C4 H4 0.9300 no
C5 H5 0.9300 no
C6 H6 0.9300 no
C12 H12 0.9300 no
C14 H14 0.9300 no
C15 H15 0.9300 no

loop_
_geom_hbond_atom_site_label_D
_geom_hbond_atom_site_label_H
_geom_hbond_atom_site_label_A
_geom_hbond_site_symmetry_A
_geom_hbond_distance_DH
_geom_hbond_distance_HA
_geom_hbond_distance_DA
_geom_hbond_angle_DHA
_geom_hbond_publ_flag
N1 H1 N3 . 0.86 2.18 2.6166(17) 112 yes
N2 H2A O1 . 0.86 2.06 2.7483(16) 136 yes
N4 H4A O3 6_455 0.86 2.26 3.0073(17) 146 yes
C2 H2 S1 . 0.93 2.49 3.1674(17) 130 yes
C4 H4 O1 3_565 0.93 2.39 3.281(2) 161 yes
C6 H6 O2 4_655 0.93 2.56 3.392(2) 149 yes
C12 H12 O2 4_655 0.93 2.59 3.470(2) 158 yes

loop_
_geom_torsion_atom_site_label_1
_geom_torsion_atom_site_label_2
_geom_torsion_atom_site_label_3
_geom_torsion_atom_site_label_4
_geom_torsion
_geom_torsion_publ_flag
C7 N1 C1 C2 0.8(3) no
C7 N1 C1 C6 179.82(15) no
C1 N1 C7 S1 8.9(2) no
C1 N1 C7 N2 -170.96(14) no
C7 N2 N3 C8 -177.01(12) no
N3 N2 C7 S1 175.28(10) no
N3 N2 C7 N1 -4.80(18) no
N2 N3 C8 C9 -0.6(2) no
N2 N3 C8 C11 179.00(12) no
C10 N4 C9 O1 179.28(14) no
C10 N4 C9 C8 -0.30(15) no
C9 N4 C10 C11 0.67(16) no
C9 N4 C10 C15 -179.04(14) no
O2 N5 C13 C12 179.84(15) no
O2 N5 C13 C14 -0.1(2) no
O3 N5 C13 C12 -0.5(2) no
O3 N5 C13 C14 179.53(16) no
N1 C1 C2 C3 178.66(16) no
C6 C1 C2 C3 -0.3(3) no
N1 C1 C6 C5 -178.74(15) no
C2 C1 C6 C5 0.3(2) no
C1 C2 C3 F1 -179.61(16) no
C1 C2 C3 C4 0.3(3) no
F1 C3 C4 C5 179.64(17) no
C2 C3 C4 C5 -0.3(3) no
C3 C4 C5 C6 0.3(3) no
C4 C5 C6 C1 -0.3(3) no
N3 C8 C9 O1 -0.1(2) no
N3 C8 C9 N4 179.51(13) no
C11 C8 C9 O1 -179.74(14) no
C11 C8 C9 N4 -0.17(15) no
N3 C8 C11 C10 -179.13(13) no
N3 C8 C11 C12 0.3(2) no
C9 C8 C11 C10 0.57(14) no
C9 C8 C11 C12 179.97(16) no
N4 C10 C11 C8 -0.76(15) no
N4 C10 C11 C12 179.74(12) no
C15 C10 C11 C8 178.98(13) no
C15 C10 C11 C12 -0.5(2) no
N4 C10 C15 C14 179.89(14) no
C11 C10 C15 C14 0.2(2) no
C8 C11 C12 C13 -178.85(14) no
C10 C11 C12 C13 0.5(2) no
C11 C12 C13 N5 179.80(13) no
C11 C12 C13 C14 -0.2(2) no
N5 C13 C14 C15 179.91(14) no
C12 C13 C14 C15 -0.1(2) no
C13 C14 C15 C10 0.1(2) no
